data_4513074
loop_
_publ_author_name
'Carletta, Andrea'
'Meinguet, C\'eline'
'Wouters, Johan'
'Tilborg, Ana\"elle'

_publ_section_title
;
 Solid-State Investigation of Polymorphism and Tautomerism of
 Phenylthiazole-thione: A Combined Crystallographic, Calorimetric, and
 Theoretical Survey
;
_journal_issue 5
_journal_name_full 'Crystal Growth &amp; Design'
_journal_page_first 2461
_journal_paper_doi 10.1021/acs.cgd.5b00237
_journal_volume 15
_journal_year 2015
_chemical_formula_moiety 'C9 H7 N S2'
_chemical_formula_sum 'C9 H7 N S2'
_chemical_formula_weight 193.28
_space_group_IT_number 148
_symmetry_cell_setting trigonal
_symmetry_space_group_name_Hall '-R 3'
_symmetry_space_group_name_H-M 'R -3 :H'
_atom_sites_solution_hydrogens geom
_atom_sites_solution_primary direct
_atom_sites_solution_secondary difmap
_audit_creation_method SHELXL-97
_audit_update_record
;
2015-02-09 # Formatted by publCIF
;
_cell_angle_alpha 90.00
_cell_angle_beta 90.00
_cell_angle_gamma 120.00
_cell_formula_units_Z 18
_cell_length_a 34.675(3)
_cell_length_b 34.675(3)
_cell_length_c 4.0950(4)
_cell_measurement_reflns_used 1530
_cell_measurement_temperature 293(2)
_cell_measurement_theta_max 24.0050
_cell_measurement_theta_min 5.2810
_cell_volume 4264.0(7)
_computing_cell_refinement
;
CrysAlisPro, Agilent Technologies,
Version 1.171.36.28 (release 01-02-2013 CrysAlis171 .NET)
(compiled Feb  1 2013,16:14:44)
;
_computing_data_collection
;
CrysAlisPro, Agilent Technologies,
Version 1.171.36.28 (release 01-02-2013 CrysAlis171 .NET)
(compiled Feb  1 2013,16:14:44)
;
_computing_data_reduction
;
CrysAlisPro, Agilent Technologies,
Version 1.171.36.28 (release 01-02-2013 CrysAlis171 .NET)
(compiled Feb  1 2013,16:14:44)
;
_computing_structure_refinement 'SHELXL-97 (Sheldrick, 1997)'
_diffrn_ambient_temperature 293(2)
_diffrn_detector_area_resol_mean 10.3712
_diffrn_measured_fraction_theta_full 0.998
_diffrn_measured_fraction_theta_max 0.998
_diffrn_measurement_device_type 'Xcalibur, Ruby, Gemini ultra'
_diffrn_measurement_method '\w scans'
_diffrn_radiation_monochromator graphite
_diffrn_radiation_source 'Enhance (Mo) X-ray Source'
_diffrn_radiation_type MoK\a
_diffrn_radiation_wavelength 0.71073
_diffrn_reflns_av_R_equivalents 0.0441
_diffrn_reflns_av_sigmaI/netI 0.0429
_diffrn_reflns_limit_h_max 42
_diffrn_reflns_limit_h_min -35
_diffrn_reflns_limit_k_max 42
_diffrn_reflns_limit_k_min -36
_diffrn_reflns_limit_l_max 5
_diffrn_reflns_limit_l_min -4
_diffrn_reflns_number 4909
_diffrn_reflns_theta_full 25.99
_diffrn_reflns_theta_max 25.99
_diffrn_reflns_theta_min 3.53
_exptl_absorpt_coefficient_mu 0.503
_exptl_absorpt_correction_T_max 0.969
_exptl_absorpt_correction_T_min 0.818
_exptl_absorpt_correction_type multi-scan
_exptl_absorpt_process_details
;
CrysAlisPro, Agilent Technologies,
Version 1.171.36.28 (release 01-02-2013 CrysAlis171 .NET)
(compiled Feb  1 2013,16:14:44)
Empirical absorption correction using spherical harmonics,
 implemented in SCALE3 ABSPACK scaling algorithm.
;
_exptl_crystal_colour colourless
_exptl_crystal_density_diffrn 1.355
_exptl_crystal_density_method 'not measured'
_exptl_crystal_description needle
_exptl_crystal_F_000 1800
_exptl_crystal_size_max 0.5
_exptl_crystal_size_mid 0.2
_exptl_crystal_size_min 0.1
_refine_diff_density_max 0.269
_refine_diff_density_min -0.170
_refine_diff_density_rms 0.052
_refine_ls_extinction_method none
_refine_ls_goodness_of_fit_ref 0.964
_refine_ls_hydrogen_treatment constr
_refine_ls_matrix_type full
_refine_ls_number_parameters 109
_refine_ls_number_reflns 1635
_refine_ls_number_restraints 0
_refine_ls_restrained_S_all 0.964
_refine_ls_R_factor_all 0.0637
_refine_ls_R_factor_gt 0.0460
_refine_ls_shift/su_max 0.000
_refine_ls_shift/su_mean 0.000
_refine_ls_structure_factor_coef Fsqd
_refine_ls_weighting_details 'calc w=1/[\s^2^(Fo^2^)+(0.0815P)^2^+3.7645P] where P=(Fo^2^+2Fc^2^)/3'
_refine_ls_weighting_scheme calc
_refine_ls_wR_factor_gt 0.1282
_refine_ls_wR_factor_ref 0.1408
_reflns_number_gt 1244
_reflns_number_total 1844
_reflns_threshold_expression >2sigma(I)
_cod_data_source_file cg5b00237_si_002.cif
_cod_data_source_block jw_ca_c33_squeeze
_cod_original_cell_volume 4264.0(10)
_cod_original_sg_symbol_H-M 'R -3'
_cod_database_code 4513074

loop_
_symmetry_equiv_pos_as_xyz
'x, y, z'
'-y, x-y, z'
'-x+y, -x, z'
'x+2/3, y+1/3, z+1/3'
'-y+2/3, x-y+1/3, z+1/3'
'-x+y+2/3, -x+1/3, z+1/3'
'x+1/3, y+2/3, z+2/3'
'-y+1/3, x-y+2/3, z+2/3'
'-x+y+1/3, -x+2/3, z+2/3'
'-x, -y, -z'
'y, -x+y, -z'
'x-y, x, -z'
'-x+2/3, -y+1/3, -z+1/3'
'y+2/3, -x+y+1/3, -z+1/3'
'x-y+2/3, x+1/3, -z+1/3'
'-x+1/3, -y+2/3, -z+2/3'
'y+1/3, -x+y+2/3, -z+2/3'
'x-y+1/3, x+2/3, -z+2/3'

loop_
_atom_site_label
_atom_site_type_symbol
_atom_site_fract_x
_atom_site_fract_y
_atom_site_fract_z
_atom_site_U_iso_or_equiv
_atom_site_adp_type
_atom_site_occupancy
_atom_site_symmetry_multiplicity
_atom_site_calc_flag
_atom_site_refinement_flags
S001 S 0.37794(3) 0.14043(3) 0.0562(2) 0.0699(4) Uani 1 1 d .
S002 S 0.31802(3) 0.04369(3) 0.1886(2) 0.0717(4) Uani 1 1 d .
N003 N 0.29569(8) 0.09955(7) 0.3269(5) 0.0531(6) Uani 1 1 d .
H003 H 0.2959 0.1242 0.3537 0.064 Uiso 1 1 calc R
C004 C 0.33063(11) 0.09859(9) 0.1973(7) 0.0543(8) Uani 1 1 d .
C005 C 0.25930(10) 0.05937(9) 0.4159(6) 0.0519(7) Uani 1 1 d .
C006 C 0.21966(11) 0.05759(10) 0.5586(7) 0.0558(8) Uani 1 1 d .
C007 C 0.22176(11) 0.09403(10) 0.7206(7) 0.0611(8) Uani 1 1 d .
H007 H 0.2490 0.1202 0.7402 0.073 Uiso 1 1 calc R
C008 C 0.17831(12) 0.01895(11) 0.5341(8) 0.0678(9) Uani 1 1 d .
H008 H 0.1761 -0.0059 0.4294 0.081 Uiso 1 1 calc R
C009 C 0.26636(11) 0.02551(11) 0.3551(8) 0.0698(9) Uani 1 1 d .
H009 H 0.2458 -0.0042 0.3978 0.084 Uiso 1 1 calc R
C010 C 0.18447(13) 0.09200(13) 0.8509(8) 0.0741(10) Uani 1 1 d .
H010 H 0.1866 0.1166 0.9590 0.089 Uiso 1 1 calc R
C011 C 0.14080(13) 0.01706(13) 0.6626(9) 0.0790(10) Uani 1 1 d .
H011 H 0.1133 -0.0088 0.6423 0.095 Uiso 1 1 calc R
C012 C 0.14384(14) 0.05360(14) 0.8220(9) 0.0829(11) Uani 1 1 d .
H012 H 0.1185 0.0523 0.9097 0.100 Uiso 1 1 calc R

loop_
_atom_site_aniso_label
_atom_site_aniso_U_11
_atom_site_aniso_U_22
_atom_site_aniso_U_33
_atom_site_aniso_U_23
_atom_site_aniso_U_13
_atom_site_aniso_U_12
S001 0.0736(6) 0.0505(5) 0.0902(6) 0.0021(4) 0.0163(4) 0.0344(5)
S002 0.0713(6) 0.0460(5) 0.1081(7) -0.0042(4) -0.0078(5) 0.0371(5)
N003 0.0661(16) 0.0390(14) 0.0611(14) -0.0021(10) -0.0020(12) 0.0315(13)
C004 0.069(2) 0.0454(17) 0.0574(15) -0.0086(12) -0.0119(14) 0.0355(15)
C005 0.0596(19) 0.0397(16) 0.0582(16) -0.0002(12) -0.0134(13) 0.0262(15)
C006 0.065(2) 0.0486(18) 0.0541(16) 0.0091(13) -0.0063(13) 0.0289(16)
C007 0.072(2) 0.0485(18) 0.0609(17) 0.0057(13) 0.0000(15) 0.0282(16)
C008 0.073(2) 0.058(2) 0.0680(19) 0.0042(15) -0.0036(16) 0.0295(19)
C009 0.067(2) 0.0444(18) 0.099(2) 0.0023(16) -0.0149(17) 0.0280(17)
C010 0.090(3) 0.074(2) 0.0689(19) 0.0115(16) 0.0125(18) 0.049(2)
C011 0.069(2) 0.071(2) 0.085(2) 0.0144(19) 0.0024(18) 0.026(2)
C012 0.077(3) 0.098(3) 0.080(2) 0.023(2) 0.0158(19) 0.049(2)

loop_
_atom_type_symbol
_atom_type_description
_atom_type_scat_dispersion_real
_atom_type_scat_dispersion_imag
_atom_type_scat_source
C C 0.0033 0.0016 'International Tables Vol C Tables 4.2.6.8 and 6.1.1.4'
H H 0.0000 0.0000 'International Tables Vol C Tables 4.2.6.8 and 6.1.1.4'
N N 0.0061 0.0033 'International Tables Vol C Tables 4.2.6.8 and 6.1.1.4'
S S 0.1246 0.1234 'International Tables Vol C Tables 4.2.6.8 and 6.1.1.4'
O O 0.0106 0.0060 'International Tables Vol C Tables 4.2.6.8 and 6.1.1.4'

loop_
_geom_angle_atom_site_label_1
_geom_angle_atom_site_label_2
_geom_angle_atom_site_label_3
_geom_angle
C009 S002 C004 92.26(16)
C004 N003 C005 117.5(2)
C004 N003 H003 121.3
C005 N003 H003 121.3
N003 C004 S001 128.9(2)
N003 C004 S002 107.6(2)
S001 C004 S002 123.49(19)
C009 C005 N003 111.1(3)
C009 C005 C006 128.1(3)
N003 C005 C006 120.8(3)
C007 C006 C008 117.9(3)
C007 C006 C005 121.8(3)
C008 C006 C005 120.3(3)
C010 C007 C006 121.2(3)
C010 C007 H007 119.4
C006 C007 H007 119.4
C011 C008 C006 120.9(3)
C011 C008 H008 119.6
C006 C008 H008 119.6
C005 C009 S002 111.6(3)
C005 C009 H009 124.2
S002 C009 H009 124.2
C007 C010 C012 120.0(3)
C007 C010 H010 120.0
C012 C010 H010 120.0
C008 C011 C012 120.1(4)
C008 C011 H011 120.0
C012 C011 H011 120.0
C010 C012 C011 120.0(4)
C010 C012 H012 120.0
C011 C012 H012 120.0

loop_
_geom_bond_atom_site_label_1
_geom_bond_atom_site_label_2
_geom_bond_distance
S001 C004 1.658(3)
S002 C009 1.715(4)
S002 C004 1.727(3)
N003 C004 1.339(4)
N003 C005 1.381(4)
N003 H003 0.8600
C005 C009 1.337(4)
C005 C006 1.466(4)
C006 C007 1.396(4)
C006 C008 1.393(5)
C007 C010 1.368(4)
C007 H007 0.9300
C008 C011 1.374(5)
C008 H008 0.9300
C009 H009 0.9300
C010 C012 1.377(5)
C010 H010 0.9300
C011 C012 1.382(6)
C011 H011 0.9300
C012 H012 0.9300

loop_
_geom_torsion_atom_site_label_1
_geom_torsion_atom_site_label_2
_geom_torsion_atom_site_label_3
_geom_torsion_atom_site_label_4
_geom_torsion
C005 N003 C004 S001 177.7(2)
C005 N003 C004 S002 -0.8(3)
C009 S002 C004 N003 0.7(2)
C009 S002 C004 S001 -177.9(2)
C004 N003 C005 C009 0.5(3)
C004 N003 C005 C006 -179.8(2)
C009 C005 C006 C007 155.4(3)
N003 C005 C006 C007 -24.2(4)
C009 C005 C006 C008 -24.9(4)
N003 C005 C006 C008 155.5(3)
C008 C006 C007 C010 -0.1(4)
C005 C006 C007 C010 179.6(3)
C007 C006 C008 C011 0.7(4)
C005 C006 C008 C011 -179.1(3)
N003 C005 C009 S002 0.1(3)
C006 C005 C009 S002 -179.6(2)
C004 S002 C009 C005 -0.4(2)
C006 C007 C010 C012 -0.4(5)
C006 C008 C011 C012 -0.8(5)
C007 C010 C012 C011 0.3(5)
C008 C011 C012 C010 0.3(5)
